data_1526808
loop_
_publ_author_name
'Kuz'micheva, G.M.'
'Zharikov, E.V.'
'Rybakov, V.B.'
'Gaister, A.V.'

_publ_section_title
;
 Structure and properties of Li Ga O2 crystals
;
_journal_name_full
;
Inorganic Materials (USSR) (see: Izv.Akad.Nauk, Neorg.Mater.)
;
_journal_page_first 281
_journal_page_last 285
_journal_volume 37
_journal_year 2001
_chemical_formula_sum 'Ga0.82 Li O1.94 V0.18'
_chemical_name_systematic 'Li (Ga0.82 V0.18) O1.94'
_space_group_IT_number 33
_symmetry_space_group_name_Hall 'P 2c -2n'
_symmetry_space_group_name_H-M 'P n a 21'
_cell_angle_alpha 90
_cell_angle_beta 90
_cell_angle_gamma 90
_cell_formula_units_Z 4
_cell_length_a 5.395
_cell_length_b 6.367
_cell_length_c 5.0039
_cell_volume 171.884
_citation_journal_id_ASTM INOMAF
_cod_data_source_file Kuzmicheva_INOMAF_2001_1102.cif
_cod_data_source_block Ga0.82Li1O1.94V0.18
_cod_original_cell_volume 171.8838
_cod_original_formula_sum 'Ga0.82 Li1 O1.94 V0.18'
_cod_database_code 1526808

loop_
_symmetry_equiv_pos_as_xyz
x,y,z
-x,-y,z+1/2
-x+1/2,y+1/2,z+1/2
x+1/2,-y+1/2,z

loop_
_atom_site_label
_atom_site_type_symbol
_atom_site_fract_x
_atom_site_fract_y
_atom_site_fract_z
_atom_site_occupancy
_atom_site_U_iso_or_equiv
V1 V+2 0.9177 0.87383 0 0.18 0.0
Ga1 Ga+3 0.9177 0.87383 0 0.82 0.0
O1 O-2 0.593 0.862 0.1072 0.98 0.0
O2 O-2 0.9314 0.8874 0.6304 0.96 0.0
Li1 Li+1 0.582 0.8748 0.501 1 0.0
